data_1519341
loop_
_publ_author_name
'Smith, Martin B.'
'Coles, Simon J.'
'Hursthouse, Michael B.'

_publ_section_title
;
 C16H16ClN2PPdS
;
_journal_name_full 'Crystal Structure Report Archive'
_journal_page_first 1024
_journal_year 2001
_chemical_formula_moiety 'C16 H16 Cl N2 P Pd S'
_chemical_formula_sum 'C16 H16 Cl N2 P Pd S'
_chemical_formula_weight 441.20
_space_group_IT_number 14
_symmetry_cell_setting monoclinic
_symmetry_space_group_name_Hall '-P 2ybc'
_symmetry_space_group_name_H-M 'P 1 21/c 1'
_atom_sites_solution_hydrogens geom
_atom_sites_solution_primary direct
_atom_sites_solution_secondary difmap
_cell_angle_alpha 90.00
_cell_angle_beta 94.92(3)
_cell_angle_gamma 90.00
_cell_formula_units_Z 8
_cell_length_a 11.628(2)
_cell_length_b 16.911(3)
_cell_length_c 17.514(4)
_cell_measurement_reflns_used 12912
_cell_measurement_temperature 150(2)
_cell_measurement_theta_max 23.24
_cell_measurement_theta_min 5.11
_cell_volume 3431.3(12)
_computing_cell_refinement 'DENZO and COLLECT'
_computing_data_collection
;
'DENZO (Otwinowski and Minor, 1997) & COLLECT (Hooft, 1998) '
;
_computing_data_reduction 'DENZO and COLLECT'
_computing_publication_material SHELXL-97
_computing_structure_refinement 'SHELXL-97 (Sheldrick, 2008)'
_computing_structure_solution 'SHELXS-97 (Sheldrick, 2008)'
_diffrn_ambient_temperature 150(2)
_diffrn_detector_area_resol_mean 9.091
_diffrn_measured_fraction_theta_full 0.990
_diffrn_measured_fraction_theta_max 0.990
_diffrn_measurement_device_type 'Nonius KappaCCD Area Detector'
_diffrn_measurement_method '\\f and \\w scans to fill Ewald Sphere'
_diffrn_radiation_monochromator graphite
_diffrn_radiation_source 'Nonius FR591 rotating anode'
_diffrn_radiation_type MoK\a
_diffrn_radiation_wavelength 0.71073
_diffrn_reflns_av_R_equivalents 0.0461
_diffrn_reflns_av_sigmaI/netI 0.0497
_diffrn_reflns_limit_h_max 15
_diffrn_reflns_limit_h_min -15
_diffrn_reflns_limit_k_max 21
_diffrn_reflns_limit_k_min -20
_diffrn_reflns_limit_l_max 22
_diffrn_reflns_limit_l_min -18
_diffrn_reflns_number 24868
_diffrn_reflns_theta_full 27.49
_diffrn_reflns_theta_max 27.49
_diffrn_reflns_theta_min 2.98
_exptl_absorpt_coefficient_mu 1.449
_exptl_absorpt_correction_T_max 0.9311
_exptl_absorpt_correction_T_min 0.5618
_exptl_absorpt_correction_type multi-scan
_exptl_absorpt_process_details 'SORTAV (R.H. Blessing, 1995,1997)'
_exptl_crystal_colour colourless
_exptl_crystal_density_diffrn 1.708
_exptl_crystal_density_method 'not measured'
_exptl_crystal_description rod
_exptl_crystal_F_000 1760
_exptl_crystal_size_max 0.45
_exptl_crystal_size_mid 0.14
_exptl_crystal_size_min 0.05
_refine_diff_density_max 0.506
_refine_diff_density_min -0.923
_refine_diff_density_rms 0.107
_refine_ls_extinction_coef 0.00116(15)
_refine_ls_extinction_expression Fc^*^=kFc[1+0.001xFc^2^\l^3^/sin(2\q)]^-1/4^
_refine_ls_extinction_method SHELXL
_refine_ls_goodness_of_fit_ref 1.026
_refine_ls_hydrogen_treatment constr
_refine_ls_matrix_type full
_refine_ls_number_parameters 400
_refine_ls_number_reflns 7798
_refine_ls_number_restraints 0
_refine_ls_restrained_S_all 1.026
_refine_ls_R_factor_all 0.0456
_refine_ls_R_factor_gt 0.0326
_refine_ls_shift/su_max 0.018
_refine_ls_shift/su_mean 0.000
_refine_ls_structure_factor_coef Fsqd
_refine_ls_weighting_details 'calc w=1/[\s^2^(Fo^2^)+(0.0407P)^2^+0.2662P] where P=(Fo^2^+2Fc^2^)/3'
_refine_ls_weighting_scheme calc
_refine_ls_wR_factor_gt 0.0739
_refine_ls_wR_factor_ref 0.0792
_reflns_number_gt 6398
_reflns_number_total 7798
_reflns_threshold_expression >2\s(I)
_cod_data_source_file eCrystal-1024.cif
_cod_data_source_block s92
_cod_depositor_comments
;
Citation :
Smith, Martin B. and Coles, Simon J. and Hursthouse, Michael B. (2001) 
University of Southampton, Crystal Structure Report Archive. 
(doi:10.5258/ecrystals/1024)

More at:
http://ecrystals.chem.soton.ac.uk/1024/

The following automatic conversions were performed:

'_symmetry_cell_setting' value 'Monoclinic' changed to 'monoclinic'
according to the built-in table from CIF Core dictionary named
'cif_core.dic' version 2.4.1 from 2010-06-29.

Automatic conversion script
Id: cif_fix_values 3105 2015-03-04 15:46:00Z robertas 
;
_cod_original_cell_volume 3431.4(12)
_cod_original_sg_symbol_H-M P2(1)/c
_cod_database_code 1519341

loop_
_symmetry_equiv_pos_as_xyz
'x, y, z'
'-x, y+1/2, -z+1/2'
'-x, -y, -z'
'x, -y-1/2, z-1/2'

loop_
_atom_site_label
_atom_site_type_symbol
_atom_site_fract_x
_atom_site_fract_y
_atom_site_fract_z
_atom_site_U_iso_or_equiv
_atom_site_adp_type
_atom_site_occupancy
_atom_site_symmetry_multiplicity
_atom_site_calc_flag
_atom_site_refinement_flags
_atom_site_disorder_assembly
_atom_site_disorder_group
C4 C 0.5444(2) 0.55506(16) 0.09257(15) 0.0295(6) Uani 1 1 d . . .
H4 H 0.4966 0.5099 0.0837 0.035 Uiso 1 1 calc R . .
C5 C 0.5065(2) 0.62869(16) 0.07827(16) 0.0337(6) Uani 1 1 d . . .
H5 H 0.4303 0.6417 0.0584 0.040 Uiso 1 1 calc R . .
C20 C 0.8873(2) 0.37178(16) 0.19776(18) 0.0356(7) Uani 1 1 d . . .
H20A H 0.9504 0.3701 0.1641 0.053 Uiso 1 1 calc R . .
H20B H 0.8500 0.3198 0.1981 0.053 Uiso 1 1 calc R . .
H20C H 0.9183 0.3855 0.2499 0.053 Uiso 1 1 calc R . .
C21 C 0.5513(2) 1.01154(14) 0.18866(14) 0.0233(5) Uani 1 1 d . . .
C22 C 0.6450(2) 1.06142(15) 0.20119(16) 0.0320(6) Uani 1 1 d . . .
H22 H 0.7210 1.0410 0.2007 0.038 Uiso 1 1 calc R . .
C23 C 0.6286(3) 1.14118(16) 0.21443(19) 0.0392(7) Uani 1 1 d . . .
H23 H 0.6931 1.1754 0.2233 0.047 Uiso 1 1 calc R . .
C24 C 0.5186(3) 1.17037(15) 0.21466(17) 0.0365(7) Uani 1 1 d . . .
H24 H 0.5074 1.2249 0.2250 0.044 Uiso 1 1 calc R . .
C25 C 0.4240(2) 1.12188(16) 0.20015(17) 0.0367(7) Uani 1 1 d . . .
H25 H 0.3481 1.1431 0.1987 0.044 Uiso 1 1 calc R . .
C26 C 0.4404(2) 1.04195(15) 0.18767(16) 0.0311(6) Uani 1 1 d . . .
H26 H 0.3757 1.0079 0.1784 0.037 Uiso 1 1 calc R . .
C27 C 0.4542(2) 0.86467(14) 0.12927(15) 0.0256(6) Uani 1 1 d . . .
C28 C 0.4563(3) 0.85633(17) 0.05023(17) 0.0373(7) Uani 1 1 d . . .
H28 H 0.5208 0.8748 0.0256 0.045 Uiso 1 1 calc R . .
C29 C 0.3639(3) 0.8210(2) 0.00739(18) 0.0466(8) Uani 1 1 d . . .
H29 H 0.3656 0.8153 -0.0465 0.056 Uiso 1 1 calc R . .
C30 C 0.2708(3) 0.79438(17) 0.04230(18) 0.0424(8) Uani 1 1 d . . .
H30 H 0.2087 0.7694 0.0128 0.051 Uiso 1 1 calc R . .
C31 C 0.2665(3) 0.80357(18) 0.12006(19) 0.0447(8) Uani 1 1 d . . .
H31 H 0.2007 0.7861 0.1439 0.054 Uiso 1 1 calc R . .
C32 C 0.3577(2) 0.83813(16) 0.16346(17) 0.0351(7) Uani 1 1 d . . .
H32 H 0.3545 0.8439 0.2172 0.042 Uiso 1 1 calc R . .
C33 C 0.6603(2) 0.83437(13) 0.31042(15) 0.0239(5) Uani 1 1 d . . .
C34 C 0.8023(2) 0.76521(17) 0.39403(17) 0.0370(7) Uani 1 1 d . . .
H34 H 0.8490 0.7391 0.4335 0.044 Uiso 1 1 calc R . .
C35 C 0.8318(2) 0.77667(15) 0.32340(17) 0.0332(6) Uani 1 1 d . . .
H35 H 0.9036 0.7592 0.3074 0.040 Uiso 1 1 calc R . .
C36 C 0.7443(3) 0.92447(19) 0.06049(17) 0.0447(8) Uani 1 1 d . . .
H36A H 0.6737 0.9563 0.0545 0.067 Uiso 1 1 calc R . .
H36B H 0.7448 0.8870 0.0178 0.067 Uiso 1 1 calc R . .
H36C H 0.8117 0.9592 0.0607 0.067 Uiso 1 1 calc R . .
N3 N 0.56915(17) 0.87540(12) 0.27500(11) 0.0227(4) Uani 1 1 d . . .
H3 H 0.5072 0.8852 0.2989 0.027 Uiso 1 1 calc R . .
N4 N 0.75069(17) 0.81595(12) 0.27426(12) 0.0253(5) Uani 1 1 d . . .
C1 C 0.9534(2) 0.56835(15) 0.27949(14) 0.0237(5) Uani 1 1 d . . .
C7 C 0.7059(2) 0.61992(14) 0.12772(14) 0.0214(5) Uani 1 1 d . . .
C8 C 1.0196(2) 0.55252(14) 0.12728(14) 0.0230(5) Uani 1 1 d . . .
C9 C 1.0162(2) 0.59393(15) 0.05904(15) 0.0300(6) Uani 1 1 d . . .
H9 H 0.9485 0.6223 0.0414 0.036 Uiso 1 1 calc R . .
C10 C 1.1107(3) 0.59419(17) 0.01648(16) 0.0363(7) Uani 1 1 d . . .
H10 H 1.1079 0.6226 -0.0304 0.044 Uiso 1 1 calc R . .
C11 C 1.2093(2) 0.55320(17) 0.04187(17) 0.0347(7) Uani 1 1 d . . .
H11 H 1.2744 0.5537 0.0126 0.042 Uiso 1 1 calc R . .
C12 C 1.2133(2) 0.51153(17) 0.10958(17) 0.0356(7) Uani 1 1 d . . .
H12 H 1.2812 0.4834 0.1270 0.043 Uiso 1 1 calc R . .
C13 C 1.1185(2) 0.51065(16) 0.15217(15) 0.0301(6) Uani 1 1 d . . .
H13 H 1.1211 0.4813 0.1986 0.036 Uiso 1 1 calc R . .
C15 C 0.9050(2) 0.52984(17) 0.33954(16) 0.0325(6) Uani 1 1 d . . .
H15 H 0.8477 0.4904 0.3290 0.039 Uiso 1 1 calc R . .
C16 C 0.9412(3) 0.54957(18) 0.41464(17) 0.0388(7) Uani 1 1 d . . .
H16 H 0.9080 0.5237 0.4556 0.047 Uiso 1 1 calc R . .
C17 C 1.0243(3) 0.60612(18) 0.43029(17) 0.0397(7) Uani 1 1 d . . .
H17 H 1.0475 0.6197 0.4820 0.048 Uiso 1 1 calc R . .
C18 C 1.0746(3) 0.64341(17) 0.37132(18) 0.0375(7) Uani 1 1 d . . .
H18 H 1.1337 0.6816 0.3823 0.045 Uiso 1 1 calc R . .
C19 C 1.0385(2) 0.62481(16) 0.29630(15) 0.0286(6) Uani 1 1 d . . .
H19 H 1.0723 0.6509 0.2557 0.034 Uiso 1 1 calc R . .
N1 N 0.65886(17) 0.54982(11) 0.12136(12) 0.0225(5) Uani 1 1 d . . .
N2 N 0.81859(17) 0.63017(12) 0.15561(12) 0.0256(5) Uani 1 1 d . . .
H2A H 0.8497 0.6776 0.1594 0.031 Uiso 1 1 calc R . .
P1 P 0.89595(5) 0.54839(4) 0.18265(4) 0.02149(15) Uani 1 1 d . . .
P2 P 0.57892(6) 0.90684(4) 0.18357(4) 0.02257(15) Uani 1 1 d . . .
S1 S 0.61450(6) 0.69682(4) 0.10065(4) 0.02868(16) Uani 1 1 d . . .
S2 S 0.66683(6) 0.80445(4) 0.40453(4) 0.03379(17) Uani 1 1 d . . .
Cl1 Cl 0.63378(6) 0.35443(4) 0.11992(4) 0.02905(15) Uani 1 1 d . . .
Cl2 Cl 0.92358(6) 0.80127(4) 0.13070(4) 0.03760(18) Uani 1 1 d . . .
Pd1 Pd 0.769668(15) 0.454476(11) 0.158674(11) 0.02118(7) Uani 1 1 d . . .
Pd2 Pd 0.749674(16) 0.863893(12) 0.161008(12) 0.02528(7) Uani 1 1 d . . .

loop_
_atom_site_aniso_label
_atom_site_aniso_U_11
_atom_site_aniso_U_22
_atom_site_aniso_U_33
_atom_site_aniso_U_23
_atom_site_aniso_U_13
_atom_site_aniso_U_12
C4 0.0212(13) 0.0326(15) 0.0335(16) -0.0028(11) -0.0040(11) -0.0008(11)
C5 0.0232(14) 0.0370(16) 0.0389(17) -0.0018(12) -0.0081(12) 0.0023(12)
C20 0.0318(16) 0.0285(15) 0.0459(19) 0.0051(12) 0.0003(13) 0.0079(12)
C21 0.0281(13) 0.0184(12) 0.0237(14) 0.0017(10) 0.0037(10) 0.0045(11)
C22 0.0275(14) 0.0253(13) 0.0429(18) 0.0004(11) 0.0019(12) 0.0024(11)
C23 0.0372(17) 0.0223(14) 0.057(2) -0.0015(12) -0.0023(14) -0.0039(12)
C24 0.0454(18) 0.0172(13) 0.0466(19) -0.0008(11) 0.0025(14) 0.0066(13)
C25 0.0302(15) 0.0279(14) 0.0526(19) 0.0019(13) 0.0062(13) 0.0079(12)
C26 0.0285(14) 0.0238(14) 0.0416(18) 0.0039(11) 0.0056(12) -0.0006(11)
C27 0.0307(14) 0.0182(12) 0.0275(15) -0.0016(10) 0.0003(11) 0.0048(11)
C28 0.0415(17) 0.0404(16) 0.0295(17) -0.0005(12) -0.0003(13) 0.0042(13)
C29 0.056(2) 0.0498(19) 0.0309(18) -0.0046(14) -0.0127(15) 0.0110(17)
C30 0.0470(19) 0.0342(16) 0.0419(19) 0.0000(13) -0.0200(15) -0.0012(14)
C31 0.0365(17) 0.0451(18) 0.050(2) 0.0063(15) -0.0095(14) -0.0129(14)
C32 0.0330(16) 0.0412(17) 0.0302(17) -0.0015(12) -0.0022(13) -0.0095(13)
C33 0.0239(13) 0.0178(12) 0.0300(15) -0.0003(10) 0.0012(11) -0.0031(10)
C34 0.0304(15) 0.0355(15) 0.0430(18) 0.0070(13) -0.0092(13) 0.0020(13)
C35 0.0208(13) 0.0246(14) 0.053(2) 0.0016(12) -0.0046(13) 0.0021(11)
C36 0.053(2) 0.0434(17) 0.0410(19) 0.0035(14) 0.0207(15) -0.0044(15)
N3 0.0211(11) 0.0249(11) 0.0225(12) 0.0009(8) 0.0036(9) 0.0030(9)
N4 0.0193(11) 0.0206(10) 0.0356(13) -0.0007(9) 0.0006(9) 0.0009(9)
C1 0.0180(12) 0.0285(13) 0.0244(14) -0.0007(10) 0.0005(10) 0.0046(10)
C7 0.0206(12) 0.0242(12) 0.0191(13) -0.0010(10) 0.0003(10) 0.0033(10)
C8 0.0211(13) 0.0237(12) 0.0243(14) -0.0032(10) 0.0030(10) -0.0023(10)
C9 0.0302(14) 0.0311(14) 0.0285(15) 0.0020(11) 0.0011(11) 0.0012(12)
C10 0.0450(18) 0.0396(17) 0.0255(15) 0.0013(12) 0.0095(13) -0.0063(14)
C11 0.0295(15) 0.0397(16) 0.0368(17) -0.0099(12) 0.0146(13) -0.0086(12)
C12 0.0239(14) 0.0433(16) 0.0403(18) 0.0000(13) 0.0078(12) 0.0054(12)
C13 0.0264(14) 0.0348(15) 0.0294(15) 0.0048(11) 0.0046(11) 0.0022(12)
C15 0.0237(14) 0.0434(16) 0.0307(16) 0.0025(12) 0.0041(12) 0.0043(12)
C16 0.0369(17) 0.0539(19) 0.0267(16) 0.0060(13) 0.0086(13) 0.0130(14)
C17 0.0432(18) 0.0491(18) 0.0254(16) -0.0060(13) -0.0045(13) 0.0148(15)
C18 0.0355(17) 0.0380(16) 0.0366(18) -0.0050(12) -0.0104(13) 0.0026(13)
C19 0.0273(14) 0.0312(14) 0.0271(15) 0.0014(11) 0.0020(11) 0.0024(12)
N1 0.0192(11) 0.0236(11) 0.0245(12) -0.0016(8) 0.0003(9) -0.0012(8)
N2 0.0200(11) 0.0221(11) 0.0339(13) -0.0007(9) -0.0010(9) -0.0005(9)
P1 0.0170(3) 0.0233(3) 0.0239(4) 0.0007(2) 0.0008(3) 0.0002(2)
P2 0.0232(3) 0.0189(3) 0.0260(4) -0.0002(2) 0.0045(3) 0.0008(3)
S1 0.0262(3) 0.0250(3) 0.0336(4) 0.0002(3) -0.0049(3) 0.0050(3)
S2 0.0352(4) 0.0368(4) 0.0287(4) 0.0062(3) -0.0010(3) 0.0026(3)
Cl1 0.0284(3) 0.0282(3) 0.0314(4) -0.0046(3) 0.0075(3) -0.0080(3)
Cl2 0.0255(3) 0.0290(3) 0.0606(5) -0.0060(3) 0.0177(3) -0.0018(3)
Pd1 0.01888(11) 0.02039(11) 0.02436(13) 0.00054(7) 0.00246(8) -0.00008(7)
Pd2 0.02358(12) 0.02046(11) 0.03297(14) -0.00243(7) 0.00925(9) -0.00098(8)

loop_
_atom_type_symbol
_atom_type_description
_atom_type_scat_dispersion_real
_atom_type_scat_dispersion_imag
_atom_type_scat_source
C C 0.0033 0.0016 'International Tables Vol C Tables 4.2.6.8 and 6.1.1.4'
H H 0.0000 0.0000 'International Tables Vol C Tables 4.2.6.8 and 6.1.1.4'
N N 0.0061 0.0033 'International Tables Vol C Tables 4.2.6.8 and 6.1.1.4'
P P 0.1023 0.0942 'International Tables Vol C Tables 4.2.6.8 and 6.1.1.4'
S S 0.1246 0.1234 'International Tables Vol C Tables 4.2.6.8 and 6.1.1.4'
Cl Cl 0.1484 0.1585 'International Tables Vol C Tables 4.2.6.8 and 6.1.1.4'
Pd Pd -0.9988 1.0072 'International Tables Vol C Tables 4.2.6.8 and 6.1.1.4'

loop_
_geom_angle_atom_site_label_1
_geom_angle_atom_site_label_2
_geom_angle_atom_site_label_3
_geom_angle
_geom_angle_site_symmetry_1
_geom_angle_site_symmetry_3
C5 C4 N1 114.8(2) . .
C5 C4 H4 122.6 . .
N1 C4 H4 122.6 . .
C4 C5 S1 110.9(2) . .
C4 C5 H5 124.5 . .
S1 C5 H5 124.5 . .
Pd1 C20 H20A 109.5 . .
Pd1 C20 H20B 109.5 . .
H20A C20 H20B 109.5 . .
Pd1 C20 H20C 109.5 . .
H20A C20 H20C 109.5 . .
H20B C20 H20C 109.5 . .
C22 C21 C26 119.7(2) . .
C22 C21 P2 117.83(19) . .
C26 C21 P2 122.17(19) . .
C21 C22 C23 120.3(3) . .
C21 C22 H22 119.9 . .
C23 C22 H22 119.9 . .
C24 C23 C22 119.5(3) . .
C24 C23 H23 120.2 . .
C22 C23 H23 120.2 . .
C23 C24 C25 121.0(2) . .
C23 C24 H24 119.5 . .
C25 C24 H24 119.5 . .
C24 C25 C26 119.4(3) . .
C24 C25 H25 120.3 . .
C26 C25 H25 120.3 . .
C25 C26 C21 120.0(3) . .
C25 C26 H26 120.0 . .
C21 C26 H26 120.0 . .
C32 C27 C28 118.6(3) . .
C32 C27 P2 122.7(2) . .
C28 C27 P2 118.7(2) . .
C29 C28 C27 120.1(3) . .
C29 C28 H28 120.0 . .
C27 C28 H28 120.0 . .
C30 C29 C28 120.4(3) . .
C30 C29 H29 119.8 . .
C28 C29 H29 119.8 . .
C29 C30 C31 120.3(3) . .
C29 C30 H30 119.9 . .
C31 C30 H30 119.9 . .
C30 C31 C32 120.1(3) . .
C30 C31 H31 119.9 . .
C32 C31 H31 119.9 . .
C31 C32 C27 120.6(3) . .
C31 C32 H32 119.7 . .
C27 C32 H32 119.7 . .
N4 C33 N3 121.5(2) . .
N4 C33 S2 114.96(19) . .
N3 C33 S2 123.50(19) . .
C35 C34 S2 110.7(2) . .
C35 C34 H34 124.7 . .
S2 C34 H34 124.7 . .
C34 C35 N4 115.6(2) . .
C34 C35 H35 122.2 . .
N4 C35 H35 122.2 . .
Pd2 C36 H36A 109.5 . .
Pd2 C36 H36B 109.5 . .
H36A C36 H36B 109.5 . .
Pd2 C36 H36C 109.5 . .
H36A C36 H36C 109.5 . .
H36B C36 H36C 109.5 . .
C33 N3 P2 118.25(17) . .
C33 N3 H3 120.9 . .
P2 N3 H3 120.9 . .
C33 N4 C35 110.1(2) . .
C33 N4 Pd2 114.62(17) . .
C35 N4 Pd2 134.74(17) . .
C19 C1 C15 119.2(2) . .
C19 C1 P1 121.91(19) . .
C15 C1 P1 118.8(2) . .
N1 C7 N2 121.8(2) . .
N1 C7 S1 114.70(18) . .
N2 C7 S1 123.53(18) . .
C9 C8 C13 119.4(2) . .
C9 C8 P1 121.3(2) . .
C13 C8 P1 119.25(19) . .
C10 C9 C8 120.2(3) . .
C10 C9 H9 119.9 . .
C8 C9 H9 119.9 . .
C9 C10 C11 120.2(3) . .
C9 C10 H10 119.9 . .
C11 C10 H10 119.9 . .
C12 C11 C10 120.0(2) . .
C12 C11 H11 120.0 . .
C10 C11 H11 120.0 . .
C11 C12 C13 120.1(3) . .
C11 C12 H12 120.0 . .
C13 C12 H12 120.0 . .
C12 C13 C8 120.1(3) . .
C12 C13 H13 119.9 . .
C8 C13 H13 119.9 . .
C16 C15 C1 119.6(3) . .
C16 C15 H15 120.2 . .
C1 C15 H15 120.2 . .
C17 C16 C15 120.6(3) . .
C17 C16 H16 119.7 . .
C15 C16 H16 119.7 . .
C16 C17 C18 120.3(3) . .
C16 C17 H17 119.8 . .
C18 C17 H17 119.8 . .
C19 C18 C17 119.6(3) . .
C19 C18 H18 120.2 . .
C17 C18 H18 120.2 . .
C18 C19 C1 120.8(3) . .
C18 C19 H19 119.6 . .
C1 C19 H19 119.6 . .
C7 N1 C4 110.8(2) . .
C7 N1 Pd1 114.99(16) . .
C4 N1 Pd1 134.17(17) . .
C7 N2 P1 117.71(17) . .
C7 N2 H2A 121.1 . .
P1 N2 H2A 121.1 . .
N2 P1 C1 104.79(11) . .
N2 P1 C8 104.28(11) . .
C1 P1 C8 104.53(12) . .
N2 P1 Pd1 102.01(8) . .
C1 P1 Pd1 120.50(9) . .
C8 P1 Pd1 118.67(8) . .
N3 P2 C21 103.53(11) . .
N3 P2 C27 104.85(11) . .
C21 P2 C27 105.96(11) . .
N3 P2 Pd2 101.64(8) . .
C21 P2 Pd2 120.29(8) . .
C27 P2 Pd2 118.29(8) . .
C7 S1 C5 88.76(13) . .
C33 S2 C34 88.68(14) . .
C20 Pd1 N1 174.28(10) . .
C20 Pd1 P1 90.77(9) . .
N1 Pd1 P1 83.54(6) . .
C20 Pd1 Cl1 91.05(9) . .
N1 Pd1 Cl1 94.67(6) . .
P1 Pd1 Cl1 174.52(3) . .
C36 Pd2 N4 171.84(11) . .
C36 Pd2 P2 91.61(9) . .
N4 Pd2 P2 83.75(6) . .
C36 Pd2 Cl2 89.70(9) . .
N4 Pd2 Cl2 95.78(6) . .
P2 Pd2 Cl2 172.41(2) . .

loop_
_geom_bond_atom_site_label_1
_geom_bond_atom_site_label_2
_geom_bond_distance
_geom_bond_site_symmetry_2
C4 C5 1.337(4) .
C4 N1 1.385(3) .
C4 H4 0.9500 .
C5 S1 1.724(3) .
C5 H5 0.9500 .
C20 Pd1 2.034(3) .
C20 H20A 0.9800 .
C20 H20B 0.9800 .
C20 H20C 0.9800 .
C21 C22 1.380(4) .
C21 C26 1.388(3) .
C21 P2 1.803(2) .
C22 C23 1.384(4) .
C22 H22 0.9500 .
C23 C24 1.372(4) .
C23 H23 0.9500 .
C24 C25 1.378(4) .
C24 H24 0.9500 .
C25 C26 1.385(4) .
C25 H25 0.9500 .
C26 H26 0.9500 .
C27 C32 1.391(4) .
C27 C28 1.394(4) .
C27 P2 1.811(3) .
C28 C29 1.392(4) .
C28 H28 0.9500 .
C29 C30 1.364(5) .
C29 H29 0.9500 .
C30 C31 1.376(4) .
C30 H30 0.9500 .
C31 C32 1.380(4) .
C31 H31 0.9500 .
C32 H32 0.9500 .
C33 N4 1.310(3) .
C33 N3 1.370(3) .
C33 S2 1.720(3) .
C34 C35 1.326(4) .
C34 S2 1.734(3) .
C34 H34 0.9500 .
C35 N4 1.390(3) .
C35 H35 0.9500 .
C36 Pd2 2.033(3) .
C36 H36A 0.9800 .
C36 H36B 0.9800 .
C36 H36C 0.9800 .
N3 P2 1.700(2) .
N3 H3 0.8800 .
N4 Pd2 2.142(2) .
C1 C19 1.389(4) .
C1 C15 1.396(4) .
C1 P1 1.801(3) .
C7 N1 1.307(3) .
C7 N2 1.369(3) .
C7 S1 1.720(2) .
C8 C9 1.383(4) .
C8 C13 1.389(4) .
C8 P1 1.803(3) .
C9 C10 1.380(4) .
C9 H9 0.9500 .
C10 C11 1.380(4) .
C10 H10 0.9500 .
C11 C12 1.377(4) .
C11 H11 0.9500 .
C12 C13 1.383(4) .
C12 H12 0.9500 .
C13 H13 0.9500 .
C15 C16 1.387(4) .
C15 H15 0.9500 .
C16 C17 1.371(4) .
C16 H16 0.9500 .
C17 C18 1.382(4) .
C17 H17 0.9500 .
C18 C19 1.381(4) .
C18 H18 0.9500 .
C19 H19 0.9500 .
N1 Pd1 2.131(2) .
N2 P1 1.695(2) .
N2 H2A 0.8800 .
P1 Pd1 2.1792(7) .
P2 Pd2 2.1819(8) .
Cl1 Pd1 2.3740(7) .
Cl2 Pd2 2.3826(8) .
